data_8104950
loop_
_publ_author_name
'Ebong, Wisdom'
'Muniz, Alexandra E.'
'Khan, David R.'
'Unruh, Daniel K.'
'Yarbrough, Jason C.'

_publ_section_title
;
 Synthesis and crystal structure of
 nonacarbonyltris[(2-thia-1,3,5-triaza-7-phosphatricylco[3.3.1.1]decane-\k1
 P)-2,2-dioxide]triruthenium(0)&#x00A0;-- acetonitrile (7/6),
 C25.71H32.57N9.86O15P3S3Ru3
;
_journal_issue 1
_journal_name_full 'Zeitschrift f\"ur Kristallographie - New Crystal Structures'
_journal_page_first 17
_journal_page_last 21
_journal_paper_doi 10.1515/ncrs-2021-0359
_journal_volume 237
_journal_year 2022
_chemical_absolute_configuration ad
_chemical_formula_sum 'C25.71 H32.57 N9.86 O15 P3 Ru3 S3'
_chemical_formula_weight 1212.06
_space_group_IT_number 173
_space_group_name_Hall 'P 6c'
_space_group_name_H-M_alt 'P 63'
_symmetry_cell_setting hexagonal
_symmetry_Int_Tables_number 173
_symmetry_space_group_name_Hall 'P 6c'
_symmetry_space_group_name_H-M 'P 63'
_atom_sites_solution_hydrogens geom
_atom_sites_solution_primary dual
_atom_sites_solution_secondary difmap
_cell_angle_alpha 90
_cell_angle_beta 90
_cell_angle_gamma 120
_cell_formula_units_Z 14
_cell_length_a 37.24213(9)
_cell_length_b 37.24213(9)
_cell_length_c 11.64828(3)
_cell_measurement_reflns_used 128816
_cell_measurement_temperature 100(2)
_cell_measurement_theta_max 77.314
_cell_measurement_theta_min 3.604
_cell_volume 13991.41(6)
_computing_cell_refinement 'CrysAlisPro 1.171.40.81a (Rigaku OD, 2020)'
_computing_data_collection 'CrysAlisPro 1.171.40.81a (Rigaku OD, 2020)'
_computing_data_reduction 'CrysAlisPro 1.171.40.81a (Rigaku OD, 2020)'
_computing_structure_refinement 'SHELXL-2018/3 (Sheldrick, 2018)'
_computing_structure_solution 'SHELXT 2014/5 (Sheldrick, 2014)'
_diffrn_ambient_environment N~2~
_diffrn_ambient_temperature 100(2)
_diffrn_detector 'Hybrid Pixel Array Detector'
_diffrn_detector_area_resol_mean 10
_diffrn_detector_type HyPix
_diffrn_measured_fraction_theta_full 1
_diffrn_measured_fraction_theta_max 0.996
_diffrn_measurement_device 'four-circle diffractometer'
_diffrn_measurement_device_type 'XtaLAB Synergy, Dualflex, HyPix'
_diffrn_measurement_method '\w scans'
_diffrn_orient_matrix_type 'CrysAlisPro convention (1999,Acta A55,543-557)'
_diffrn_orient_matrix_UB_11 -0.0228736
_diffrn_orient_matrix_UB_12 0.0207807
_diffrn_orient_matrix_UB_13 -0.0535091
_diffrn_orient_matrix_UB_21 0.03927
_diffrn_orient_matrix_UB_22 0.0293866
_diffrn_orient_matrix_UB_23 -0.0684288
_diffrn_orient_matrix_UB_31 -0.014668
_diffrn_orient_matrix_UB_32 -0.031366
_diffrn_orient_matrix_UB_33 -0.099796
_diffrn_radiation_monochromator mirror
_diffrn_radiation_probe x-ray
_diffrn_radiation_type CuK\a
_diffrn_radiation_wavelength 1.54178
_diffrn_reflns_av_R_equivalents 0.0485
_diffrn_reflns_av_unetI/netI 0.0634
_diffrn_reflns_Laue_measured_fraction_full 1
_diffrn_reflns_Laue_measured_fraction_max 0.996
_diffrn_reflns_limit_h_max 44
_diffrn_reflns_limit_h_min -47
_diffrn_reflns_limit_k_max 35
_diffrn_reflns_limit_k_min -46
_diffrn_reflns_limit_l_max 13
_diffrn_reflns_limit_l_min -14
_diffrn_reflns_number 180987
_diffrn_reflns_point_group_measured_fraction_full 1
_diffrn_reflns_point_group_measured_fraction_max 0.987
_diffrn_reflns_theta_full 67.679
_diffrn_reflns_theta_max 77.364
_diffrn_reflns_theta_min 2.373
_diffrn_source 'micro-focus sealed X-ray tube'
_diffrn_source_type 'PhotonJet (Cu) X-ray Source'
_exptl_absorpt_coefficient_mu 12.372
_exptl_absorpt_correction_T_max 0.09638
_exptl_absorpt_correction_T_min 0.01549
_exptl_absorpt_correction_type sphere
_exptl_absorpt_process_details
;
        CrysAlisPro 1.171.40.81a (Rigaku Oxford Diffraction, 2020)
        Spherical absorption correction
        using equivalent radius and absorption coefficient.
        Empirical absorption correction using spherical harmonics,
        implemented in SCALE3 ABSPACK scaling algorithm.
;
_exptl_crystal_colour 'clear orange'
_exptl_crystal_density_diffrn 2.014
_exptl_crystal_description column
_exptl_crystal_F_000 8412
_exptl_crystal_size_max 0.183
_exptl_crystal_size_mid 0.058
_exptl_crystal_size_min 0.054
_exptl_crystal_size_rad 0.045
_refine_diff_density_max 1.56
_refine_diff_density_min -1.345
_refine_diff_density_rms 0.204
_refine_ls_abs_structure_details
;
 Flack x determined using 8783 quotients [(I+)-(I-)]/[(I+)+(I-)]
 (Parsons, Flack and Wagner, Acta Cryst. B69 (2013) 249-259).
;
_refine_ls_abs_structure_Flack -0.014(4)
_refine_ls_extinction_method none
_refine_ls_goodness_of_fit_ref 1.086
_refine_ls_hydrogen_treatment constr
_refine_ls_matrix_type full
_refine_ls_number_parameters 1254
_refine_ls_number_reflns 19572
_refine_ls_number_restraints 1
_refine_ls_restrained_S_all 1.086
_refine_ls_R_factor_all 0.041
_refine_ls_R_factor_gt 0.0406
_refine_ls_shift/su_max 0.002
_refine_ls_shift/su_mean 0
_refine_ls_structure_factor_coef Fsqd
_refine_ls_weighting_details 'w=1/[\s^2^(Fo^2^)+(0.0835P)^2^] where P=(Fo^2^+2Fc^2^)/3'
_refine_ls_weighting_scheme calc
_refine_ls_wR_factor_gt 0.1005
_refine_ls_wR_factor_ref 0.1009
_reflns_Friedel_coverage 0.885
_reflns_Friedel_fraction_full 1
_reflns_Friedel_fraction_max 0.976
_reflns_number_gt 19241
_reflns_number_total 19572
_reflns_threshold_expression 'I > 2\s(I)'
_cod_data_source_file suppl_j_ncrs-2021-0359_suppl.cif
_cod_data_source_block yar20_01
_cod_original_cell_volume 13991.40(8)
_cod_database_code 8104950
_shelx_estimated_absorpt_t_min 0.21
_shelx_estimated_absorpt_t_max 0.555

loop_
_symmetry_equiv_pos_as_xyz
'x, y, z'
'-y, x-y, z'
'-x+y, -x, z'
'-x, -y, z+1/2'
'y, -x+y, z+1/2'
'x-y, x, z+1/2'

loop_
_atom_site_label
_atom_site_type_symbol
_atom_site_fract_x
_atom_site_fract_y
_atom_site_fract_z
_atom_site_U_iso_or_equiv
_atom_site_adp_type
_atom_site_occupancy
_atom_site_site_symmetry_order
_atom_site_calc_flag
_atom_site_refinement_flags_posn
_atom_site_refinement_flags_adp
_atom_site_refinement_flags_occupancy
_atom_site_disorder_assembly
_atom_site_disorder_group
Ru1 Ru 0.27257(2) 0.19371(2) 0.70735(4) 0.03148(10) Uani 1 1 d . . . . .
Ru2 Ru 0.18429(2) 0.15030(2) 0.70543(4) 0.03215(10) Uani 1 1 d . . . . .
Ru3 Ru 0.22916(2) 0.23868(2) 0.68830(4) 0.03202(10) Uani 1 1 d . . . . .
Ru4 Ru 0.47266(2) 0.57221(2) 0.50526(4) 0.03336(10) Uani 1 1 d . . . . .
Ru5 Ru 0.51829(2) 0.65985(2) 0.53670(4) 0.03386(10) Uani 1 1 d . . . . .
Ru6 Ru 0.56126(2) 0.61429(2) 0.51118(4) 0.03300(10) Uani 1 1 d . . . . .
Ru7 Ru 0.62640(2) 0.34074(2) 0.51535(5) 0.04027(11) Uani 1 1 d . . . . .
N7 N 0.36082(15) 0.36315(15) 0.5815(5) 0.0366(10) Uani 1 1 d . . . . .
S1 S 0.33708(5) 0.10820(5) 0.49979(14) 0.0387(3) Uani 1 1 d . . . . .
S2 S 0.02883(4) 0.09322(4) 0.52727(13) 0.0368(3) Uani 1 1 d . . . . .
S3 S 0.35897(4) 0.39835(4) 0.66440(13) 0.0353(3) Uani 1 1 d . . . . .
S4 S 0.31704(4) 0.52069(4) 0.67086(14) 0.0382(3) Uani 1 1 d . . . . .
S5 S 0.64719(4) 0.82043(4) 0.54765(13) 0.0358(3) Uani 1 1 d . . . . .
S6 S 0.61842(5) 0.51739(5) 0.68897(15) 0.0423(3) Uani 1 1 d . . . . .
S7 S 0.47674(5) 0.25030(5) 0.71995(15) 0.0434(3) Uani 1 1 d . . . . .
P1 P 0.29004(4) 0.14413(4) 0.66921(13) 0.0330(3) Uani 1 1 d . . . . .
P2 P 0.11724(4) 0.13591(4) 0.67513(13) 0.0330(3) Uani 1 1 d . . . . .
P3 P 0.27873(4) 0.30363(4) 0.62768(13) 0.0326(3) Uani 1 1 d . . . . .
P4 P 0.40686(4) 0.56150(4) 0.53102(13) 0.0348(3) Uani 1 1 d . . . . .
P5 P 0.56906(4) 0.72507(4) 0.58947(14) 0.0347(3) Uani 1 1 d . . . . .
P6 P 0.57609(4) 0.56198(4) 0.53439(13) 0.0340(3) Uani 1 1 d . . . . .
P7 P 0.55874(5) 0.29156(5) 0.54823(15) 0.0412(3) Uani 1 1 d . . . . .
O1 O 0.25253(15) 0.16052(15) 0.9546(4) 0.0435(10) Uani 1 1 d . . . . .
O2 O 0.28614(15) 0.21715(16) 0.4524(4) 0.0458(10) Uani 1 1 d . . . . .
O3 O 0.35954(14) 0.25987(13) 0.7772(4) 0.0428(9) Uani 1 1 d . . . . .
O4 O 0.17622(14) 0.17737(14) 0.9491(4) 0.0407(9) Uani 1 1 d . . . . .
O5 O 0.19897(15) 0.13569(15) 0.4542(4) 0.0432(10) Uani 1 1 d . . . . .
O6 O 0.16952(15) 0.06485(13) 0.7674(4) 0.0428(10) Uani 1 1 d . . . . .
O7 O 0.26443(14) 0.25530(14) 0.9334(4) 0.0397(9) Uani 1 1 d . . . . .
O8 O 0.19951(14) 0.21894(14) 0.4375(4) 0.0420(9) Uani 1 1 d . . . . .
N8 N 0.31079(15) 0.38925(15) 0.6464(5) 0.0361(10) Uani 1 1 d . . . . .
O9 O 0.16083(14) 0.25636(15) 0.7586(5) 0.0436(10) Uani 1 1 d . . . . .
N9 N 0.30734(17) 0.36055(16) 0.4510(5) 0.0397(11) Uani 1 1 d . . . . .
O10 O 0.35054(16) 0.07864(15) 0.4849(4) 0.0452(10) Uani 1 1 d . . . . .
N10 N 0.32248(16) 0.50218(16) 0.5471(5) 0.0387(10) Uani 1 1 d . . . . .
O11 O 0.34402(16) 0.13743(15) 0.4124(4) 0.0453(10) Uani 1 1 d . . . . .
N11 N 0.34888(15) 0.57146(16) 0.6593(5) 0.0380(10) Uani 1 1 d . . . . .
O12 O -0.01285(13) 0.08509(14) 0.5215(4) 0.0418(9) Uani 1 1 d . . . . .
N12 N 0.34095(15) 0.56794(17) 0.4469(5) 0.0388(11) Uani 1 1 d . . . . .
O13 O 0.04548(15) 0.08046(16) 0.4358(5) 0.0469(10) Uani 1 1 d . . . . .
N13 N 0.60053(15) 0.78165(15) 0.7667(5) 0.0361(10) Uani 1 1 d . . . . .
O14 O 0.36307(14) 0.38950(13) 0.7812(4) 0.0412(9) Uani 1 1 d . . . . .
N14 N 0.65164(15) 0.78524(15) 0.6247(5) 0.0360(10) Uani 1 1 d . . . . .
O15 O 0.38654(14) 0.43817(13) 0.6172(5) 0.0427(10) Uani 1 1 d . . . . .
C15 C 0.46071(18) 0.51778(19) 0.4629(6) 0.0383(12) Uani 1 1 d . . . . .
N15 N 0.59927(15) 0.81047(15) 0.5761(5) 0.0356(10) Uani 1 1 d . . . . .
N1 N 0.35826(17) 0.13400(17) 0.6207(5) 0.0394(10) Uani 1 1 d . . . . .
N2 N 0.30019(18) 0.07891(17) 0.7355(5) 0.0414(11) Uani 1 1 d . . . . .
N3 N 0.28686(16) 0.08215(15) 0.5288(5) 0.0391(10) Uani 1 1 d . . . . .
N4 N 0.04855(16) 0.13782(16) 0.7538(5) 0.0378(10) Uani 1 1 d . . . . .
N5 N 0.03428(15) 0.07410(16) 0.6489(5) 0.0366(10) Uani 1 1 d . . . . .
N6 N 0.05885(16) 0.14406(16) 0.5431(5) 0.0379(10) Uani 1 1 d . . . . .
C1 C 0.25802(18) 0.17329(19) 0.8636(6) 0.0377(12) Uani 1 1 d . . . . .
C2 C 0.27899(18) 0.20916(18) 0.5467(6) 0.0367(12) Uani 1 1 d . . . . .
C3 C 0.32728(18) 0.23556(17) 0.7478(5) 0.0346(11) Uani 1 1 d . . . . .
C4 C 0.18108(17) 0.16907(17) 0.8591(6) 0.0360(12) Uani 1 1 d . . . . .
C5 C 0.19451(18) 0.14229(18) 0.5465(6) 0.0378(12) Uani 1 1 d . . . . .
C6 C 0.17424(18) 0.09692(19) 0.7458(6) 0.0379(12) Uani 1 1 d . . . . .
C7 C 0.25228(17) 0.24765(17) 0.8422(6) 0.0349(11) Uani 1 1 d . . . . .
C8 C 0.21010(17) 0.22416(17) 0.5311(6) 0.0357(11) Uani 1 1 d . . . . .
C9 C 0.18674(18) 0.25058(18) 0.7296(6) 0.0363(12) Uani 1 1 d . . . . .
C10 C 0.34634(18) 0.16589(18) 0.6429(6) 0.0363(11) Uani 1 1 d . . . . .
H10A H 0.354615 0.184822 0.576081 0.044 Uiso 1 1 calc R U . . .
H10B H 0.361912 0.182489 0.710462 0.044 Uiso 1 1 calc R U . . .
C11 C 0.2823(2) 0.10433(19) 0.7754(6) 0.0382(12) Uani 1 1 d . . . . .
H11A H 0.295556 0.117927 0.848744 0.046 Uiso 1 1 calc R U . . .
H11B H 0.252295 0.086147 0.789555 0.046 Uiso 1 1 calc R U . . .
C12 C 0.26837(18) 0.10940(18) 0.5430(6) 0.0365(11) Uani 1 1 d . . . . .
H12A H 0.237971 0.091907 0.552189 0.044 Uiso 1 1 calc R U . . .
H12B H 0.273713 0.12639 0.472978 0.044 Uiso 1 1 calc R U . . .
C13 C 0.3450(2) 0.1033(2) 0.7185(6) 0.0438(13) Uani 1 1 d . . . . .
H13A H 0.355636 0.084105 0.704025 0.053 Uiso 1 1 calc R U . . .
H13B H 0.357939 0.118572 0.790216 0.053 Uiso 1 1 calc R U . . .
C14 C 0.2801(2) 0.05580(19) 0.6326(6) 0.0428(13) Uani 1 1 d . . . . .
H14A H 0.249887 0.038977 0.647192 0.051 Uiso 1 1 calc R U . . .
H14B H 0.290339 0.036429 0.616038 0.051 Uiso 1 1 calc R U . . .
C16 C 0.07695(17) 0.08037(18) 0.6626(6) 0.0363(11) Uani 1 1 d . . . . .
H16A H 0.083383 0.068196 0.595636 0.044 Uiso 1 1 calc R U . . .
H16B H 0.077722 0.065471 0.732092 0.044 Uiso 1 1 calc R U . . .
N16 N 0.56799(17) 0.49485(16) 0.6628(5) 0.0406(11) Uani 1 1 d . . . . .
O16 O 0.48419(16) 0.55426(16) 0.7565(5) 0.0473(10) Uani 1 1 d . . . . .
C17 C 0.10391(18) 0.15685(19) 0.5479(6) 0.0389(12) Uani 1 1 d . . . . .
H17A H 0.120629 0.187498 0.549311 0.047 Uiso 1 1 calc R U . . .
H17B H 0.111331 0.147125 0.477531 0.047 Uiso 1 1 calc R U . . .
N17 N 0.57932(17) 0.49425(16) 0.4535(5) 0.0400(11) Uani 1 1 d . . . . .
O17 O 0.46609(14) 0.59873(14) 0.2596(4) 0.0425(10) Uani 1 1 d . . . . .
C18 C 0.09169(18) 0.15113(19) 0.7848(6) 0.0378(12) Uani 1 1 d . . . . .
H18A H 0.092137 0.138588 0.859339 0.045 Uiso 1 1 calc R U . . .
H18B H 0.107325 0.181639 0.793953 0.045 Uiso 1 1 calc R U . . .
N18 N 0.63968(16) 0.54398(17) 0.5705(5) 0.0397(11) Uani 1 1 d . . . . .
O18 O 0.45614(15) 0.48648(14) 0.4373(5) 0.0439(10) Uani 1 1 d . . . . .
C19 C 0.02301(18) 0.09283(19) 0.7474(6) 0.0390(12) Uani 1 1 d . . . . .
H19A H -0.0064 0.085324 0.73951 0.047 Uiso 1 1 calc R U . . .
H19B H 0.025808 0.08071 0.820149 0.047 Uiso 1 1 calc R U . . .
N19 N 0.49880(18) 0.22396(18) 0.6723(6) 0.0470(12) Uani 1 1 d . . . . .
O19 O 0.49182(16) 0.64037(15) 0.7889(5) 0.0477(10) Uani 1 1 d . . . . .
C20 C 0.04550(19) 0.15728(19) 0.6506(6) 0.0398(12) Uani 1 1 d . . . . .
H20A H 0.06288 0.187713 0.659123 0.048 Uiso 1 1 calc R U . . .
H20B H 0.016414 0.150677 0.640978 0.048 Uiso 1 1 calc R U . . .
N20 N 0.48096(19) 0.28078(19) 0.6111(5) 0.0451(12) Uani 1 1 d . . . . .
O20 O 0.44937(14) 0.68014(14) 0.5063(5) 0.0476(11) Uani 1 1 d . . . . .
C21 C 0.33455(18) 0.32017(18) 0.6278(6) 0.0366(11) Uani 1 1 d . . . . .
H21A H 0.343365 0.319103 0.707353 0.044 Uiso 1 1 calc R U . . .
H21B H 0.338978 0.30057 0.580859 0.044 Uiso 1 1 calc R U . . .
N21 N 0.4819(2) 0.2307(2) 0.4711(6) 0.0524(14) Uani 1 1 d . . . . .
O21 O 0.57471(16) 0.63320(18) 0.7701(5) 0.0490(11) Uani 1 1 d . . . . .
C22 C 0.2752(2) 0.31776(19) 0.4777(5) 0.0399(12) Uani 1 1 d . . . . .
H22A H 0.278187 0.298518 0.425088 0.048 Uiso 1 1 calc R U . . .
H22B H 0.247543 0.31467 0.464661 0.048 Uiso 1 1 calc R U . . .
N22 N 0.3148(2) 0.2842(2) 0.2374(6) 0.0513(14) Uani 1 1 d . . . . .
O22 O 0.54347(16) 0.58749(16) 0.2585(4) 0.0467(10) Uani 1 1 d . . . . .
C23 C 0.28010(17) 0.34877(17) 0.6982(6) 0.0361(11) Uani 1 1 d . . . . .
H23A H 0.252182 0.345766 0.693561 0.043 Uiso 1 1 calc R U . . .
H23B H 0.286866 0.348841 0.780387 0.043 Uiso 1 1 calc R U . . .
N23 N 0.6067(2) 0.7132(3) 0.9833(7) 0.0642(18) Uani 1 1 d . . . . .
O23 O 0.64966(14) 0.67933(14) 0.4492(5) 0.0468(11) Uani 1 1 d . . . . .
C24 C 0.30272(19) 0.39094(18) 0.5204(6) 0.0404(12) Uani 1 1 d . . . . .
H24A H 0.274217 0.386058 0.510551 0.049 Uiso 1 1 calc R U . . .
H24B H 0.32216 0.419109 0.491245 0.049 Uiso 1 1 calc R U . . .
O24 O 0.33143(14) 0.50539(14) 0.7607(5) 0.0447(10) Uani 1 1 d . . . . .
C25 C 0.3488(2) 0.36703(19) 0.4603(6) 0.0404(13) Uani 1 1 d . . . . .
H25A H 0.368705 0.395015 0.430817 0.049 Uiso 1 1 calc R U . . .
H25B H 0.35109 0.346545 0.411148 0.049 Uiso 1 1 calc R U . . .
O25 O 0.27592(14) 0.51410(14) 0.6731(5) 0.0444(10) Uani 1 1 d . . . . .
C26 C 0.36450(17) 0.50675(17) 0.5360(6) 0.0371(12) Uani 1 1 d . . . . .
H26A H 0.365388 0.492552 0.46516 0.044 Uiso 1 1 calc R U . . .
H26B H 0.369237 0.492837 0.601934 0.044 Uiso 1 1 calc R U . . .
O26 O 0.67483(14) 0.86039(14) 0.5943(4) 0.0423(10) Uani 1 1 d . . . . .
C27 C 0.38406(18) 0.57976(19) 0.4195(6) 0.0371(12) Uani 1 1 d . . . . .
H27A H 0.400928 0.610313 0.413054 0.045 Uiso 1 1 calc R U . . .
H27B H 0.384824 0.56772 0.344382 0.045 Uiso 1 1 calc R U . . .
O27 O 0.64927(14) 0.81242(14) 0.4294(4) 0.0412(9) Uani 1 1 d . . . . .
C28 C 0.39348(18) 0.58203(19) 0.6590(6) 0.0377(12) Uani 1 1 d . . . . .
H28A H 0.399018 0.57053 0.729041 0.045 Uiso 1 1 calc R U . . .
H28B H 0.411509 0.612549 0.661263 0.045 Uiso 1 1 calc R U . . .
O28 O 0.62811(16) 0.54566(17) 0.7812(5) 0.0509(11) Uani 1 1 d . . . . .
C29 C 0.33803(18) 0.58714(19) 0.5535(6) 0.0398(12) Uani 1 1 d . . . . .
H29A H 0.309386 0.582032 0.561447 0.048 Uiso 1 1 calc R U . . .
H29B H 0.356808 0.617488 0.54812 0.048 Uiso 1 1 calc R U . . .
O29 O 0.62862(15) 0.48528(16) 0.6959(5) 0.0497(11) Uani 1 1 d . . . . .
C30 C 0.31369(19) 0.52328(19) 0.4503(6) 0.0414(13) Uani 1 1 d . . . . .
H30A H 0.316224 0.511381 0.376773 0.05 Uiso 1 1 calc R U . . .
H30B H 0.284688 0.517229 0.456907 0.05 Uiso 1 1 calc R U . . .
O30 O 0.61432(18) 0.32376(19) 0.2565(5) 0.0546(12) Uani 1 1 d . . . . .
C31 C 0.56841(19) 0.73870(18) 0.7406(6) 0.0377(12) Uani 1 1 d . . . . .
H31A H 0.540842 0.735077 0.759073 0.045 Uiso 1 1 calc R U . . .
H31B H 0.572716 0.719524 0.789863 0.045 Uiso 1 1 calc R U . . .
O31 O 0.43394(16) 0.22140(17) 0.7355(5) 0.0514(11) Uani 1 1 d . . . . .
C32 C 0.56791(17) 0.76985(17) 0.5255(6) 0.0358(11) Uani 1 1 d . . . . .
H32A H 0.572933 0.77034 0.441937 0.043 Uiso 1 1 calc R U . . .
H32B H 0.539925 0.766235 0.536395 0.043 Uiso 1 1 calc R U . . .
O32 O 0.50132(15) 0.27560(16) 0.8122(5) 0.0491(11) Uani 1 1 d . . . . .
C33 C 0.62504(18) 0.74269(17) 0.5787(6) 0.0361(11) Uani 1 1 d . . . . .
H33A H 0.630856 0.723195 0.621538 0.043 Uiso 1 1 calc R U . . .
H33B H 0.632231 0.742082 0.497172 0.043 Uiso 1 1 calc R U . . .
O33 O 0.55090(14) 0.67887(14) 0.2879(4) 0.0434(10) Uani 1 1 d . . . . .
C34 C 0.47037(17) 0.59034(18) 0.3503(6) 0.0363(12) Uani 1 1 d . . . . .
O34 O 0.63399(17) 0.35524(18) 0.7762(5) 0.0534(12) Uani 1 1 d . . . . .
C35 C 0.48153(19) 0.56259(19) 0.6637(6) 0.0388(12) Uani 1 1 d . . . . .
O35 O 0.6139(2) 0.41419(19) 0.4726(6) 0.0611(14) Uani 1 1 d . . . . .
C36 C 0.50170(18) 0.64539(18) 0.6950(6) 0.0403(13) Uani 1 1 d . . . . .
C37 C 0.53883(18) 0.66992(17) 0.3796(6) 0.0357(11) Uani 1 1 d . . . . .
C38 C 0.47575(18) 0.67301(17) 0.5146(6) 0.0380(12) Uani 1 1 d . . . . .
C39 C 0.56763(19) 0.6267(2) 0.6738(6) 0.0405(13) Uani 1 1 d . . . . .
C40 C 0.61645(18) 0.65579(18) 0.4754(6) 0.0380(12) Uani 1 1 d . . . . .
C41 C 0.54788(19) 0.59789(19) 0.3517(6) 0.0381(12) Uani 1 1 d . . . . .
C42 C 0.59366(18) 0.81126(18) 0.7045(6) 0.0373(11) Uani 1 1 d . . . . .
H42A H 0.613128 0.839441 0.73347 0.045 Uiso 1 1 calc R U . . .
H42B H 0.565141 0.805524 0.720238 0.045 Uiso 1 1 calc R U . . .
C43 C 0.64185(19) 0.7885(2) 0.7492(6) 0.0389(12) Uani 1 1 d . . . . .
H43A H 0.645177 0.76788 0.794712 0.047 Uiso 1 1 calc R U . . .
H43B H 0.662131 0.81637 0.778234 0.047 Uiso 1 1 calc R U . . .
C44 C 0.55298(19) 0.5254(2) 0.6563(6) 0.0396(12) Uani 1 1 d . . . . .
H44A H 0.559936 0.541379 0.728809 0.048 Uiso 1 1 calc R U . . .
H44B H 0.522422 0.510181 0.648191 0.048 Uiso 1 1 calc R U . . .
C45 C 0.5648(2) 0.52326(19) 0.4207(6) 0.0388(12) Uani 1 1 d . . . . .
H45A H 0.534604 0.50747 0.406348 0.047 Uiso 1 1 calc R U . . .
H45B H 0.578716 0.537646 0.348742 0.047 Uiso 1 1 calc R U . . .
C46 C 0.63153(19) 0.57915(19) 0.5563(6) 0.0385(12) Uani 1 1 d . . . . .
H46A H 0.64754 0.59611 0.489671 0.046 Uiso 1 1 calc R U . . .
H46B H 0.64153 0.596975 0.6254 0.046 Uiso 1 1 calc R U . . .
C47 C 0.5583(2) 0.4702(2) 0.5539(7) 0.0436(13) Uani 1 1 d . . . . .
H47A H 0.565905 0.448407 0.56416 0.052 Uiso 1 1 calc R U . . .
H47B H 0.528049 0.456121 0.540311 0.052 Uiso 1 1 calc R U . . .
C48 C 0.6241(2) 0.5156(2) 0.4680(6) 0.0423(13) Uani 1 1 d . . . . .
H48A H 0.637293 0.531996 0.397995 0.051 Uiso 1 1 calc R U . . .
H48B H 0.632884 0.494598 0.475527 0.051 Uiso 1 1 calc R U . . .
C49 C 0.6333(2) 0.3499(2) 0.6797(6) 0.0433(13) Uani 1 1 d . . . . .
C50 C 0.6207(2) 0.3293(2) 0.3515(6) 0.0459(15) Uani 1 1 d . . . . .
C51 C 0.6194(2) 0.3872(2) 0.4911(7) 0.0445(14) Uani 1 1 d . . . . .
C52 C 0.5255(2) 0.3132(2) 0.5918(7) 0.0445(14) Uani 1 1 d . . . . .
H52A H 0.536666 0.329266 0.663462 0.053 Uiso 1 1 calc R U . . .
H52B H 0.526729 0.332516 0.531593 0.053 Uiso 1 1 calc R U . . .
C53 C 0.5444(2) 0.2509(2) 0.6595(6) 0.0440(13) Uani 1 1 d . . . . .
H53A H 0.556654 0.233522 0.638964 0.053 Uiso 1 1 calc R U . . .
H53B H 0.556368 0.264384 0.734037 0.053 Uiso 1 1 calc R U . . .
C54 C 0.5253(2) 0.2574(2) 0.4332(6) 0.0477(15) Uani 1 1 d . . . . .
H54A H 0.525795 0.274568 0.367646 0.057 Uiso 1 1 calc R U . . .
H54B H 0.536389 0.239662 0.406266 0.057 Uiso 1 1 calc R U . . .
C55 C 0.4630(2) 0.2551(3) 0.5049(7) 0.0513(15) Uani 1 1 d . . . . .
H55A H 0.433048 0.236034 0.517422 0.062 Uiso 1 1 calc R U . . .
H55B H 0.46592 0.273716 0.440629 0.062 Uiso 1 1 calc R U . . .
C56 C 0.4789(2) 0.2027(2) 0.5600(8) 0.0522(16) Uani 1 1 d . . . . .
H56A H 0.492303 0.187044 0.533043 0.063 Uiso 1 1 calc R U . . .
H56B H 0.449281 0.182569 0.573955 0.063 Uiso 1 1 calc R U . . .
C57 C 0.2895(2) 0.2510(2) 0.2216(6) 0.0430(13) Uani 1 1 d . . . . .
C58 C 0.2568(2) 0.2081(2) 0.2022(7) 0.0474(14) Uani 1 1 d . . . . .
H58A H 0.244078 0.205923 0.126897 0.071 Uiso 1 1 calc R U . . .
H58B H 0.235646 0.199805 0.262149 0.071 Uiso 1 1 calc R U . . .
H58C H 0.268747 0.189928 0.204394 0.071 Uiso 1 1 calc R U . . .
C59 C 0.5798(3) 0.6804(3) 1.0045(7) 0.0578(19) Uani 1 1 d . . . . .
C60 C 0.5465(3) 0.6399(3) 1.0295(7) 0.0602(19) Uani 1 1 d . . . . .
H60A H 0.528563 0.628758 0.96206 0.09 Uiso 1 1 calc R U . . .
H60B H 0.530438 0.641339 1.094207 0.09 Uiso 1 1 calc R U . . .
H60C H 0.557672 0.621851 1.049642 0.09 Uiso 1 1 calc R U . . .

loop_
_atom_site_aniso_label
_atom_site_aniso_U_11
_atom_site_aniso_U_22
_atom_site_aniso_U_33
_atom_site_aniso_U_23
_atom_site_aniso_U_13
_atom_site_aniso_U_12
Ru1 0.02946(18) 0.03010(18) 0.0350(2) -0.00023(16) -0.00058(16) 0.01500(15)
Ru2 0.02925(18) 0.02969(18) 0.0366(2) 0.00030(16) -0.00070(16) 0.01406(14)
Ru3 0.03039(18) 0.02944(18) 0.0363(2) 0.00076(16) 0.00005(16) 0.01502(15)
Ru4 0.03016(18) 0.03001(18) 0.0390(2) 0.00048(16) 0.00089(16) 0.01440(15)
Ru5 0.03104(19) 0.02966(19) 0.0406(2) -0.00112(16) 0.00010(16) 0.01493(15)
Ru6 0.03083(19) 0.03115(18) 0.0374(2) 0.00045(16) 0.00110(16) 0.01575(15)
Ru7 0.0376(2) 0.0383(2) 0.0456(3) -0.0001(2) -0.00007(19) 0.01953(17)
N7 0.032(2) 0.031(2) 0.046(3) 0.003(2) 0.004(2) 0.0148(19)
S1 0.0447(7) 0.0413(7) 0.0364(7) 0.0007(6) 0.0023(6) 0.0263(6)
S2 0.0326(6) 0.0400(6) 0.0360(7) -0.0012(5) -0.0010(5) 0.0168(5)
S3 0.0329(6) 0.0309(6) 0.0406(7) -0.0004(5) -0.0022(5) 0.0149(5)
S4 0.0335(6) 0.0373(6) 0.0415(7) 0.0003(6) 0.0021(5) 0.0160(5)
S5 0.0332(6) 0.0321(6) 0.0409(7) -0.0010(5) 0.0007(5) 0.0154(5)
S6 0.0405(7) 0.0439(7) 0.0447(8) 0.0063(6) -0.0008(6) 0.0228(6)
S7 0.0391(7) 0.0471(7) 0.0449(8) -0.0017(6) 0.0006(6) 0.0222(6)
P1 0.0325(6) 0.0314(6) 0.0352(7) 0.0002(5) 0.0002(5) 0.0162(5)
P2 0.0307(6) 0.0324(6) 0.0357(7) 0.0008(5) -0.0001(5) 0.0157(5)
P3 0.0321(6) 0.0307(6) 0.0352(7) 0.0004(5) 0.0004(5) 0.0157(5)
P4 0.0315(6) 0.0318(6) 0.0401(8) -0.0008(6) -0.0001(5) 0.0152(5)
P5 0.0319(6) 0.0315(6) 0.0399(7) -0.0014(5) -0.0011(6) 0.0153(5)
P6 0.0324(6) 0.0327(6) 0.0368(7) 0.0002(5) 0.0003(5) 0.0164(5)
P7 0.0390(7) 0.0427(7) 0.0424(8) -0.0017(6) -0.0012(6) 0.0208(6)
O1 0.047(2) 0.051(2) 0.039(2) 0.005(2) 0.0011(19) 0.029(2)
O2 0.041(2) 0.053(3) 0.041(3) 0.007(2) 0.0017(19) 0.023(2)
O3 0.036(2) 0.036(2) 0.051(3) 0.0006(19) -0.0059(19) 0.0150(18)
O4 0.040(2) 0.038(2) 0.041(2) -0.0004(18) 0.0013(18) 0.0173(17)
O5 0.047(2) 0.044(2) 0.039(3) -0.0044(19) -0.0020(19) 0.023(2)
O6 0.048(2) 0.033(2) 0.048(3) 0.0024(18) 0.000(2) 0.0205(18)
O7 0.039(2) 0.040(2) 0.041(2) -0.0027(18) -0.0005(18) 0.0201(17)
O8 0.042(2) 0.042(2) 0.041(2) 0.0003(18) -0.0038(19) 0.0208(18)
N8 0.035(2) 0.032(2) 0.041(3) -0.002(2) -0.003(2) 0.0166(19)
O9 0.042(2) 0.043(2) 0.050(3) 0.003(2) 0.004(2) 0.0242(19)
N9 0.041(3) 0.035(2) 0.039(3) 0.004(2) -0.002(2) 0.016(2)
O10 0.057(3) 0.050(2) 0.042(2) -0.0017(19) 0.002(2) 0.037(2)
N10 0.036(2) 0.035(2) 0.044(3) 0.000(2) 0.002(2) 0.0164(19)
O11 0.053(3) 0.048(2) 0.041(2) 0.005(2) 0.005(2) 0.029(2)
N11 0.029(2) 0.039(2) 0.043(3) -0.003(2) 0.0023(19) 0.0146(19)
O12 0.0344(19) 0.045(2) 0.042(2) -0.0001(19) -0.0012(18) 0.0173(17)
N12 0.031(2) 0.041(3) 0.045(3) 0.001(2) -0.001(2) 0.019(2)
O13 0.044(2) 0.054(3) 0.043(3) -0.007(2) -0.001(2) 0.025(2)
N13 0.034(2) 0.036(2) 0.038(2) -0.002(2) -0.0004(19) 0.0171(19)
O14 0.039(2) 0.036(2) 0.043(2) -0.0014(17) -0.0049(18) 0.0156(17)
N14 0.033(2) 0.033(2) 0.040(3) -0.003(2) -0.0031(19) 0.0150(19)
O15 0.037(2) 0.032(2) 0.054(3) 0.0019(18) -0.0013(19) 0.0144(17)
C15 0.034(3) 0.038(3) 0.041(3) -0.002(2) 0.001(2) 0.017(2)
N15 0.033(2) 0.034(2) 0.041(3) 0.000(2) 0.0003(19) 0.0174(19)
N1 0.037(2) 0.043(3) 0.041(3) -0.001(2) 0.001(2) 0.023(2)
N2 0.050(3) 0.041(3) 0.042(3) 0.004(2) 0.002(2) 0.029(2)
N3 0.044(2) 0.034(2) 0.042(3) -0.003(2) 0.000(2) 0.021(2)
N4 0.034(2) 0.040(2) 0.039(3) -0.004(2) 0.002(2) 0.018(2)
N5 0.031(2) 0.037(2) 0.039(3) 0.003(2) -0.0006(19) 0.0146(19)
N6 0.036(2) 0.041(2) 0.039(3) 0.005(2) 0.000(2) 0.020(2)
C1 0.034(3) 0.039(3) 0.043(3) 0.000(2) 0.004(2) 0.020(2)
C2 0.033(2) 0.036(3) 0.042(3) 0.002(2) -0.001(2) 0.018(2)
C3 0.035(3) 0.034(3) 0.036(3) 0.000(2) 0.000(2) 0.018(2)
C4 0.031(2) 0.033(3) 0.041(3) -0.001(2) -0.003(2) 0.014(2)
C5 0.035(3) 0.034(3) 0.045(3) -0.001(2) 0.000(2) 0.018(2)
C6 0.031(3) 0.038(3) 0.042(3) 0.001(2) 0.001(2) 0.015(2)
C7 0.031(2) 0.032(2) 0.040(3) 0.001(2) 0.001(2) 0.015(2)
C8 0.032(2) 0.032(2) 0.042(3) 0.001(2) -0.002(2) 0.015(2)
C9 0.034(3) 0.034(2) 0.039(3) 0.004(2) 0.000(2) 0.015(2)
C10 0.030(2) 0.035(3) 0.044(3) -0.001(2) 0.000(2) 0.017(2)
C11 0.045(3) 0.037(3) 0.036(3) 0.001(2) 0.002(2) 0.023(2)
C12 0.040(3) 0.037(3) 0.036(3) -0.006(2) -0.002(2) 0.021(2)
C13 0.052(3) 0.053(3) 0.040(3) -0.003(3) -0.006(3) 0.036(3)
C14 0.052(3) 0.033(3) 0.044(3) 0.003(2) 0.003(3) 0.022(3)
C16 0.032(2) 0.035(3) 0.043(3) 0.000(2) -0.001(2) 0.018(2)
N16 0.042(3) 0.040(2) 0.042(3) 0.007(2) 0.002(2) 0.022(2)
O16 0.047(2) 0.049(2) 0.043(3) 0.006(2) 0.005(2) 0.022(2)
C17 0.032(3) 0.040(3) 0.042(3) 0.006(2) 0.001(2) 0.016(2)
N17 0.043(3) 0.036(2) 0.046(3) -0.003(2) -0.003(2) 0.024(2)
O17 0.040(2) 0.040(2) 0.044(3) 0.0013(18) 0.0000(18) 0.0178(18)
C18 0.035(3) 0.039(3) 0.040(3) -0.005(2) 0.000(2) 0.019(2)
N18 0.035(2) 0.040(2) 0.048(3) 0.004(2) 0.001(2) 0.021(2)
O18 0.049(2) 0.037(2) 0.049(3) -0.0019(19) -0.002(2) 0.0232(19)
C19 0.033(3) 0.041(3) 0.041(3) 0.003(2) 0.004(2) 0.016(2)
N19 0.041(3) 0.043(3) 0.055(3) -0.001(2) 0.002(2) 0.020(2)
O19 0.048(2) 0.046(2) 0.046(3) 0.002(2) 0.006(2) 0.021(2)
C20 0.036(3) 0.036(3) 0.049(4) -0.003(2) -0.002(3) 0.019(2)
N20 0.045(3) 0.052(3) 0.045(3) -0.002(2) -0.003(2) 0.029(3)
O20 0.039(2) 0.042(2) 0.064(3) -0.001(2) 0.001(2) 0.0222(18)
C21 0.035(3) 0.033(3) 0.043(3) 0.003(2) 0.003(2) 0.018(2)
N21 0.048(3) 0.057(3) 0.049(3) -0.013(3) -0.003(3) 0.024(3)
O21 0.045(2) 0.062(3) 0.041(3) -0.006(2) -0.001(2) 0.028(2)
C22 0.042(3) 0.035(3) 0.038(3) -0.001(2) -0.006(2) 0.015(2)
N22 0.047(3) 0.054(3) 0.057(4) 0.001(3) 0.000(3) 0.028(3)
O22 0.051(2) 0.059(3) 0.039(2) -0.002(2) 0.000(2) 0.034(2)
C23 0.035(2) 0.032(2) 0.042(3) -0.001(2) 0.000(2) 0.018(2)
N23 0.057(4) 0.083(5) 0.062(4) 0.013(4) 0.001(3) 0.042(4)
O23 0.040(2) 0.035(2) 0.061(3) -0.001(2) 0.010(2) 0.0150(18)
C24 0.040(3) 0.033(2) 0.046(3) 0.003(3) -0.006(3) 0.017(2)
O24 0.040(2) 0.041(2) 0.047(3) 0.0037(19) 0.0037(19) 0.0167(18)
C25 0.042(3) 0.033(3) 0.041(3) 0.003(2) 0.007(3) 0.015(2)
O25 0.037(2) 0.045(2) 0.049(3) -0.002(2) 0.0017(19) 0.0192(18)
C26 0.034(3) 0.031(2) 0.044(3) 0.000(2) 0.002(2) 0.015(2)
O26 0.039(2) 0.037(2) 0.050(3) 0.0003(18) 0.0036(19) 0.0177(18)
C27 0.033(3) 0.036(3) 0.044(3) 0.004(2) 0.001(2) 0.018(2)
O27 0.040(2) 0.039(2) 0.043(2) 0.0021(18) 0.0037(18) 0.0182(18)
C28 0.032(3) 0.039(3) 0.043(3) -0.004(2) 0.002(2) 0.018(2)
O28 0.050(3) 0.057(3) 0.047(3) 0.005(2) -0.006(2) 0.028(2)
C29 0.033(3) 0.040(3) 0.048(3) -0.001(2) -0.001(2) 0.020(2)
O29 0.049(2) 0.053(3) 0.054(3) 0.009(2) -0.001(2) 0.031(2)
C30 0.035(3) 0.038(3) 0.048(3) 0.003(3) -0.001(3) 0.016(2)
O30 0.055(3) 0.057(3) 0.050(3) -0.005(2) -0.005(2) 0.027(2)
C31 0.037(3) 0.036(3) 0.039(3) 0.001(2) 0.003(2) 0.017(2)
O31 0.045(2) 0.056(3) 0.050(3) -0.003(2) 0.003(2) 0.023(2)
C32 0.033(2) 0.032(2) 0.041(3) 0.002(2) -0.002(2) 0.015(2)
O32 0.045(2) 0.054(3) 0.051(3) -0.003(2) 0.002(2) 0.026(2)
C33 0.033(3) 0.032(3) 0.043(3) -0.002(2) -0.002(2) 0.016(2)
O33 0.041(2) 0.040(2) 0.047(3) 0.0041(19) 0.0042(19) 0.0182(18)
C34 0.031(3) 0.032(2) 0.046(3) 0.000(2) 0.000(2) 0.015(2)
O34 0.052(3) 0.057(3) 0.053(3) -0.006(2) -0.002(2) 0.028(2)
C35 0.035(3) 0.036(3) 0.047(4) 0.003(2) 0.002(2) 0.019(2)
O35 0.072(3) 0.057(3) 0.067(4) -0.001(3) -0.005(3) 0.041(3)
C36 0.033(3) 0.038(3) 0.048(4) 0.001(3) 0.002(3) 0.016(2)
C37 0.035(3) 0.033(2) 0.040(3) 0.000(2) -0.001(2) 0.017(2)
C38 0.034(2) 0.031(2) 0.046(3) -0.001(2) 0.002(2) 0.015(2)
C39 0.034(3) 0.040(3) 0.049(4) -0.002(3) 0.002(2) 0.020(2)
C40 0.037(3) 0.033(3) 0.046(3) 0.003(2) 0.002(2) 0.019(2)
C41 0.037(3) 0.038(3) 0.042(3) 0.001(2) 0.003(2) 0.021(2)
C42 0.037(3) 0.034(2) 0.041(3) -0.004(2) 0.001(2) 0.018(2)
C43 0.039(3) 0.040(3) 0.039(3) -0.003(2) -0.003(2) 0.020(2)
C44 0.039(3) 0.041(3) 0.040(3) 0.005(2) 0.005(2) 0.021(2)
C45 0.040(3) 0.039(3) 0.041(3) -0.001(2) -0.002(2) 0.022(2)
C46 0.037(3) 0.037(3) 0.043(3) 0.003(2) -0.001(2) 0.019(2)
C47 0.041(3) 0.037(3) 0.054(4) 0.002(3) -0.003(3) 0.020(2)
C48 0.045(3) 0.047(3) 0.045(3) 0.001(3) -0.001(3) 0.030(3)
C49 0.043(3) 0.044(3) 0.045(4) -0.006(3) -0.003(3) 0.024(3)
C50 0.047(3) 0.052(4) 0.040(4) -0.003(3) -0.001(3) 0.025(3)
C51 0.043(3) 0.038(3) 0.053(4) 0.001(3) -0.003(3) 0.021(2)
C52 0.044(3) 0.045(3) 0.048(3) 0.000(3) 0.005(3) 0.025(3)
C53 0.045(3) 0.044(3) 0.045(3) 0.001(3) 0.004(3) 0.024(3)
C54 0.043(3) 0.053(4) 0.044(4) -0.009(3) -0.001(3) 0.021(3)
C55 0.045(3) 0.067(4) 0.043(3) -0.004(3) -0.003(3) 0.028(3)
C56 0.045(3) 0.045(3) 0.061(4) -0.008(3) 0.004(3) 0.018(3)
C57 0.047(3) 0.053(4) 0.038(3) 0.003(3) 0.000(3) 0.031(3)
C58 0.047(3) 0.055(4) 0.044(4) -0.005(3) -0.005(3) 0.029(3)
C59 0.055(4) 0.089(6) 0.044(4) 0.009(4) 0.002(3) 0.047(4)
C60 0.062(4) 0.084(5) 0.043(4) 0.004(4) -0.002(3) 0.044(4)

loop_
_atom_type_symbol
_atom_type_description
_atom_type_scat_dispersion_real
_atom_type_scat_dispersion_imag
_atom_type_scat_source
C C 0.0181 0.0091 'International Tables Vol C Tables 4.2.6.8 and 6.1.1.4'
H H 0 0 'International Tables Vol C Tables 4.2.6.8 and 6.1.1.4'
N N 0.0311 0.018 'International Tables Vol C Tables 4.2.6.8 and 6.1.1.4'
O O 0.0492 0.0322 'International Tables Vol C Tables 4.2.6.8 and 6.1.1.4'
P P 0.2955 0.4335 'International Tables Vol C Tables 4.2.6.8 and 6.1.1.4'
Ru Ru 0.0552 3.296 'International Tables Vol C Tables 4.2.6.8 and 6.1.1.4'
S S 0.3331 0.5567 'International Tables Vol C Tables 4.2.6.8 and 6.1.1.4'

loop_
_exptl_crystal_face_index_h
_exptl_crystal_face_index_k
_exptl_crystal_face_index_l
_exptl_crystal_face_perp_dist
0 -1 0 0.0331
0 0 1 0.0808
0 1 0 0.0252
0 16 -5 0.0636
1 -15 -5 0.0712
24 -10 1 0.0339
-24 10 -1 0.0207
17 -18 -4 0.0662
-16 -2 -4 0.0516
17 6 0 0.0368
-19 1 3 0.0527
-9 -15 0 0.0292
19 -23 1 0.026
24 -15 0 0.0302
18 5 1 0.0302

loop_
_geom_angle_atom_site_label_1
_geom_angle_atom_site_label_2
_geom_angle_atom_site_label_3
_geom_angle
_geom_angle_site_symmetry_1
_geom_angle_site_symmetry_3
C3 Ru1 C2 94.2(3) . .
C3 Ru1 C1 93.6(3) . .
C2 Ru1 C1 172.0(3) . .
C3 Ru1 P1 95.11(17) . .
C2 Ru1 P1 90.54(18) . .
C1 Ru1 P1 90.12(18) . .
C3 Ru1 Ru2 157.77(18) . .
C2 Ru1 Ru2 95.57(17) . .
C1 Ru1 Ru2 76.59(18) . .
P1 Ru1 Ru2 104.70(4) . .
C3 Ru1 Ru3 103.10(17) . .
C2 Ru1 Ru3 76.88(17) . .
C1 Ru1 Ru3 99.98(17) . .
P1 Ru1 Ru3 158.46(4) . .
Ru2 Ru1 Ru3 60.096(13) . .
C6 Ru2 C5 91.5(3) . .
C6 Ru2 C4 97.7(3) . .
C5 Ru2 C4 169.5(2) . .
C6 Ru2 P2 99.89(18) . .
C5 Ru2 P2 95.22(18) . .
C4 Ru2 P2 88.30(17) . .
C6 Ru2 Ru1 99.25(18) . .
C5 Ru2 Ru1 80.53(17) . .
C4 Ru2 Ru1 92.85(16) . .
P2 Ru2 Ru1 160.50(4) . .
C6 Ru2 Ru3 157.45(19) . .
C5 Ru2 Ru3 93.66(17) . .
C4 Ru2 Ru3 75.89(17) . .
P2 Ru2 Ru3 101.46(4) . .
Ru1 Ru2 Ru3 60.160(13) . .
C9 Ru3 C8 94.2(3) . .
C9 Ru3 C7 94.3(3) . .
C8 Ru3 C7 170.7(2) . .
C9 Ru3 P3 98.97(17) . .
C8 Ru3 P3 89.58(17) . .
C7 Ru3 P3 92.80(17) . .
C9 Ru3 Ru2 100.09(17) . .
C8 Ru3 Ru2 79.82(16) . .
C7 Ru3 Ru2 95.00(17) . .
P3 Ru3 Ru2 158.77(4) . .
C9 Ru3 Ru1 153.49(18) . .
C8 Ru3 Ru1 98.35(16) . .
C7 Ru3 Ru1 72.39(17) . .
P3 Ru3 Ru1 104.36(4) . .
Ru2 Ru3 Ru1 59.743(13) . .
C15 Ru4 C35 91.2(3) . .
C15 Ru4 C34 95.8(3) . .
C35 Ru4 C34 171.4(3) . .
C15 Ru4 P4 100.79(18) . .
C35 Ru4 P4 96.26(18) . .
C34 Ru4 P4 87.34(17) . .
C15 Ru4 Ru5 159.60(18) . .
C35 Ru4 Ru5 91.73(18) . .
C34 Ru4 Ru5 80.00(17) . .
P4 Ru4 Ru5 98.96(4) . .
C15 Ru4 Ru6 100.39(18) . .
C35 Ru4 Ru6 79.74(18) . .
C34 Ru4 Ru6 94.07(17) . .
P4 Ru4 Ru6 158.52(4) . .
Ru5 Ru4 Ru6 60.367(13) . .
C38 Ru5 C36 90.5(3) . .
C38 Ru5 C37 97.0(3) . .
C36 Ru5 C37 172.0(2) . .
C38 Ru5 P5 96.64(17) . .
C36 Ru5 P5 91.08(19) . .
C37 Ru5 P5 90.65(17) . .
C38 Ru5 Ru4 100.46(17) . .
C36 Ru5 Ru4 83.05(18) . .
C37 Ru5 Ru4 92.97(17) . .
P5 Ru5 Ru4 161.95(4) . .
C38 Ru5 Ru6 157.46(19) . .
C36 Ru5 Ru6 97.41(18) . .
C37 Ru5 Ru6 74.64(17) . .
P5 Ru5 Ru6 104.23(4) . .
Ru4 Ru5 Ru6 59.969(13) . .
C40 Ru6 C39 93.8(3) . .
C40 Ru6 C41 92.8(3) . .
C39 Ru6 C41 173.2(3) . .
C40 Ru6 P6 95.46(18) . .
C39 Ru6 P6 91.97(19) . .
C41 Ru6 P6 88.77(18) . .
C40 Ru6 Ru4 157.35(18) . .
C39 Ru6 Ru4 97.15(18) . .
C41 Ru6 Ru4 76.12(18) . .
P6 Ru6 Ru4 103.86(4) . .
C40 Ru6 Ru5 103.75(18) . .
C39 Ru6 Ru5 78.22(18) . .
C41 Ru6 Ru5 98.84(17) . .
P6 Ru6 Ru5 158.88(4) . .
Ru4 Ru6 Ru5 59.664(13) . .
C51 Ru7 C49 93.0(3) . .
C51 Ru7 C50 90.2(3) . .
C49 Ru7 C50 176.7(3) . .
C51 Ru7 P7 99.0(2) . .
C49 Ru7 P7 88.4(2) . .
C50 Ru7 P7 91.9(2) . .
C51 Ru7 Ru7 162.9(2) . 2_655
C49 Ru7 Ru7 93.41(19) . 2_655
C50 Ru7 Ru7 83.3(2) . 2_655
P7 Ru7 Ru7 96.93(5) . 2_655
C51 Ru7 Ru7 105.0(2) . 3_665
C49 Ru7 Ru7 84.4(2) . 3_665
C50 Ru7 Ru7 94.0(2) . 3_665
P7 Ru7 Ru7 155.19(5) . 3_665
Ru7 Ru7 Ru7 60 2_655 3_665
C21 N7 C25 111.9(5) . .
C21 N7 S3 111.8(4) . .
C25 N7 S3 109.8(4) . .
O11 S1 O10 120.3(3) . .
O11 S1 N3 108.4(3) . .
O10 S1 N3 107.6(3) . .
O11 S1 N1 108.2(3) . .
O10 S1 N1 107.5(3) . .
N3 S1 N1 103.7(3) . .
O12 S2 O13 120.1(3) . .
O12 S2 N5 107.8(3) . .
O13 S2 N5 109.3(3) . .
O12 S2 N6 106.8(3) . .
O13 S2 N6 107.8(3) . .
N5 S2 N6 103.9(3) . .
O14 S3 O15 120.2(3) . .
O14 S3 N7 108.8(3) . .
O15 S3 N7 107.7(3) . .
O14 S3 N8 107.6(3) . .
O15 S3 N8 107.8(3) . .
N7 S3 N8 103.4(3) . .
O24 S4 O25 120.4(3) . .
O24 S4 N10 109.0(3) . .
O25 S4 N10 106.8(3) . .
O24 S4 N11 108.6(3) . .
O25 S4 N11 107.0(3) . .
N10 S4 N11 103.7(3) . .
O27 S5 O26 120.1(3) . .
O27 S5 N14 108.7(3) . .
O26 S5 N14 108.2(3) . .
O27 S5 N15 108.1(3) . .
O26 S5 N15 106.9(3) . .
N14 S5 N15 103.6(3) . .
O28 S6 O29 120.3(3) . .
O28 S6 N18 108.7(3) . .
O29 S6 N18 107.5(3) . .
O28 S6 N16 108.6(3) . .
O29 S6 N16 107.1(3) . .
N18 S6 N16 103.4(3) . .
O31 S7 O32 120.9(3) . .
O31 S7 N20 107.6(3) . .
O32 S7 N20 108.4(3) . .
O31 S7 N19 107.1(3) . .
O32 S7 N19 107.4(3) . .
N20 S7 N19 104.1(3) . .
C11 P1 C12 97.6(3) . .
C11 P1 C10 98.6(3) . .
C12 P1 C10 100.1(3) . .
C11 P1 Ru1 121.8(2) . .
C12 P1 Ru1 121.11(19) . .
C10 P1 Ru1 113.24(19) . .
C18 P2 C17 97.8(3) . .
C18 P2 C16 98.2(3) . .
C17 P2 C16 99.7(3) . .
C18 P2 Ru2 119.2(2) . .
C17 P2 Ru2 120.77(19) . .
C16 P2 Ru2 116.71(18) . .
C22 P3 C23 97.7(3) . .
C22 P3 C21 97.7(3) . .
C23 P3 C21 100.4(3) . .
C22 P3 Ru3 117.1(2) . .
C23 P3 Ru3 117.6(2) . .
C21 P3 Ru3 121.84(19) . .
C26 P4 C28 99.9(3) . .
C26 P4 C27 97.6(3) . .
C28 P4 C27 98.3(3) . .
C26 P4 Ru4 116.28(19) . .
C28 P4 Ru4 121.1(2) . .
C27 P4 Ru4 119.2(2) . .
C31 P5 C32 97.3(3) . .
C31 P5 C33 97.8(3) . .
C32 P5 C33 100.6(3) . .
C31 P5 Ru5 115.6(2) . .
C32 P5 Ru5 117.99(19) . .
C33 P5 Ru5 122.91(19) . .
C45 P6 C46 98.5(3) . .
C45 P6 C44 97.8(3) . .
C46 P6 C44 100.2(3) . .
C45 P6 Ru6 121.5(2) . .
C46 P6 Ru6 115.13(19) . .
C44 P6 Ru6 119.6(2) . .
C54 P7 C52 97.5(3) . .
C54 P7 C53 97.2(3) . .
C52 P7 C53 100.4(3) . .
C54 P7 Ru7 121.7(2) . .
C52 P7 Ru7 114.0(2) . .
C53 P7 Ru7 121.5(2) . .
C23 N8 C24 111.6(5) . .
C23 N8 S3 111.0(4) . .
C24 N8 S3 109.4(4) . .
C25 N9 C24 111.0(5) . .
C25 N9 C22 112.8(5) . .
C24 N9 C22 112.0(5) . .
C26 N10 C30 111.5(5) . .
C26 N10 S4 111.6(4) . .
C30 N10 S4 109.4(4) . .
C29 N11 C28 111.9(5) . .
C29 N11 S4 109.4(4) . .
C28 N11 S4 111.4(4) . .
C30 N12 C29 110.9(5) . .
C30 N12 C27 112.4(5) . .
C29 N12 C27 112.0(5) . .
C43 N13 C42 112.0(5) . .
C43 N13 C31 112.2(5) . .
C42 N13 C31 111.6(5) . .
C33 N14 C43 111.8(5) . .
C33 N14 S5 111.7(4) . .
C43 N14 S5 109.3(4) . .
O18 C15 Ru4 175.8(5) . .
C32 N15 C42 111.3(5) . .
C32 N15 S5 110.8(4) . .
C42 N15 S5 109.6(4) . .
C10 N1 C13 111.0(5) . .
C10 N1 S1 111.4(4) . .
C13 N1 S1 108.6(4) . .
C14 N2 C13 110.4(6) . .
C14 N2 C11 112.1(5) . .
C13 N2 C11 112.6(5) . .
C12 N3 C14 111.8(5) . .
C12 N3 S1 113.2(4) . .
C14 N3 S1 108.7(4) . .
C20 N4 C19 111.5(5) . .
C20 N4 C18 112.6(5) . .
C19 N4 C18 112.0(5) . .
C16 N5 C19 111.5(5) . .
C16 N5 S2 112.1(4) . .
C19 N5 S2 109.4(4) . .
C17 N6 C20 111.3(5) . .
C17 N6 S2 112.1(4) . .
C20 N6 S2 108.6(4) . .
O1 C1 Ru1 173.4(5) . .
O2 C2 Ru1 172.4(5) . .
O3 C3 Ru1 176.7(6) . .
O4 C4 Ru2 174.7(5) . .
O5 C5 Ru2 176.7(6) . .
O6 C6 Ru2 177.1(6) . .
O7 C7 Ru3 173.7(5) . .
O8 C8 Ru3 174.3(5) . .
O9 C9 Ru3 176.7(5) . .
N1 C10 P1 113.8(4) . .
N1 C10 H10A 108.8 . .
P1 C10 H10A 108.8 . .
N1 C10 H10B 108.8 . .
P1 C10 H10B 108.8 . .
H10A C10 H10B 107.7 . .
N2 C11 P1 111.5(4) . .
N2 C11 H11A 109.3 . .
P1 C11 H11A 109.3 . .
N2 C11 H11B 109.3 . .
P1 C11 H11B 109.3 . .
H11A C11 H11B 108 . .
N3 C12 P1 112.0(4) . .
N3 C12 H12A 109.2 . .
P1 C12 H12A 109.2 . .
N3 C12 H12B 109.2 . .
P1 C12 H12B 109.2 . .
H12A C12 H12B 107.9 . .
N2 C13 N1 114.4(5) . .
N2 C13 H13A 108.7 . .
N1 C13 H13A 108.7 . .
N2 C13 H13B 108.7 . .
N1 C13 H13B 108.7 . .
H13A C13 H13B 107.6 . .
N2 C14 N3 114.3(5) . .
N2 C14 H14A 108.7 . .
N3 C14 H14A 108.7 . .
N2 C14 H14B 108.7 . .
N3 C14 H14B 108.7 . .
H14A C14 H14B 107.6 . .
N5 C16 P2 112.7(4) . .
N5 C16 H16A 109 . .
P2 C16 H16A 109 . .
N5 C16 H16B 109 . .
P2 C16 H16B 109 . .
H16A C16 H16B 107.8 . .
C44 N16 C47 110.8(5) . .
C44 N16 S6 112.5(4) . .
C47 N16 S6 109.2(4) . .
N6 C17 P2 112.9(4) . .
N6 C17 H17A 109 . .
P2 C17 H17A 109 . .
N6 C17 H17B 109 . .
P2 C17 H17B 109 . .
H17A C17 H17B 107.8 . .
C47 N17 C48 111.2(5) . .
C47 N17 C45 112.4(5) . .
C48 N17 C45 111.6(5) . .
N4 C18 P2 111.8(4) . .
N4 C18 H18A 109.3 . .
P2 C18 H18A 109.3 . .
N4 C18 H18B 109.3 . .
P2 C18 H18B 109.3 . .
H18A C18 H18B 107.9 . .
C46 N18 C48 110.6(5) . .
C46 N18 S6 111.8(4) . .
C48 N18 S6 109.9(4) . .
N4 C19 N5 113.5(5) . .
N4 C19 H19A 108.9 . .
N5 C19 H19A 108.9 . .
N4 C19 H19B 108.9 . .
N5 C19 H19B 108.9 . .
H19A C19 H19B 107.7 . .
C53 N19 C56 111.1(6) . .
C53 N19 S7 111.8(4) . .
C56 N19 S7 109.8(5) . .
N4 C20 N6 113.9(5) . .
N4 C20 H20A 108.8 . .
N6 C20 H20A 108.8 . .
N4 C20 H20B 108.8 . .
N6 C20 H20B 108.8 . .
H20A C20 H20B 107.7 . .
C52 N20 C55 110.4(6) . .
C52 N20 S7 110.7(5) . .
C55 N20 S7 109.5(5) . .
N7 C21 P3 112.4(4) . .
N7 C21 H21A 109.1 . .
P3 C21 H21A 109.1 . .
N7 C21 H21B 109.1 . .
P3 C21 H21B 109.1 . .
H21A C21 H21B 107.9 . .
C56 N21 C55 111.9(6) . .
C56 N21 C54 111.4(6) . .
C55 N21 C54 111.5(6) . .
N9 C22 P3 111.9(4) . .
N9 C22 H22A 109.2 . .
P3 C22 H22A 109.2 . .
N9 C22 H22B 109.2 . .
P3 C22 H22B 109.2 . .
H22A C22 H22B 107.9 . .
N8 C23 P3 113.5(4) . .
N8 C23 H23A 108.9 . .
P3 C23 H23A 108.9 . .
N8 C23 H23B 108.9 . .
P3 C23 H23B 108.9 . .
H23A C23 H23B 107.7 . .
N9 C24 N8 113.6(5) . .
N9 C24 H24A 108.8 . .
N8 C24 H24A 108.8 . .
N9 C24 H24B 108.8 . .
N8 C24 H24B 108.8 . .
H24A C24 H24B 107.7 . .
N9 C25 N7 113.4(5) . .
N9 C25 H25A 108.9 . .
N7 C25 H25A 108.9 . .
N9 C25 H25B 108.9 . .
N7 C25 H25B 108.9 . .
H25A C25 H25B 107.7 . .
N10 C26 P4 113.3(4) . .
N10 C26 H26A 108.9 . .
P4 C26 H26A 108.9 . .
N10 C26 H26B 108.9 . .
P4 C26 H26B 108.9 . .
H26A C26 H26B 107.7 . .
N12 C27 P4 111.6(4) . .
N12 C27 H27A 109.3 . .
P4 C27 H27A 109.3 . .
N12 C27 H27B 109.3 . .
P4 C27 H27B 109.3 . .
H27A C27 H27B 108 . .
N11 C28 P4 112.5(4) . .
N11 C28 H28A 109.1 . .
P4 C28 H28A 109.1 . .
N11 C28 H28B 109.1 . .
P4 C28 H28B 109.1 . .
H28A C28 H28B 107.8 . .
N12 C29 N11 113.9(5) . .
N12 C29 H29A 108.8 . .
N11 C29 H29A 108.8 . .
N12 C29 H29B 108.8 . .
N11 C29 H29B 108.8 . .
H29A C29 H29B 107.7 . .
N12 C30 N10 114.1(5) . .
N12 C30 H30A 108.7 . .
N10 C30 H30A 108.7 . .
N12 C30 H30B 108.7 . .
N10 C30 H30B 108.7 . .
H30A C30 H30B 107.6 . .
N13 C31 P5 112.5(4) . .
N13 C31 H31A 109.1 . .
P5 C31 H31A 109.1 . .
N13 C31 H31B 109.1 . .
P5 C31 H31B 109.1 . .
H31A C31 H31B 107.8 . .
N15 C32 P5 113.3(4) . .
N15 C32 H32A 108.9 . .
P5 C32 H32A 108.9 . .
N15 C32 H32B 108.9 . .
P5 C32 H32B 108.9 . .
H32A C32 H32B 107.7 . .
N14 C33 P5 112.7(4) . .
N14 C33 H33A 109.1 . .
P5 C33 H33A 109.1 . .
N14 C33 H33B 109.1 . .
P5 C33 H33B 109.1 . .
H33A C33 H33B 107.8 . .
O17 C34 Ru4 175.0(5) . .
O16 C35 Ru4 175.1(6) . .
O19 C36 Ru5 173.3(5) . .
O33 C37 Ru5 174.3(5) . .
O20 C38 Ru5 176.8(6) . .
O21 C39 Ru6 172.9(6) . .
O23 C40 Ru6 176.2(6) . .
O22 C41 Ru6 172.7(5) . .
N13 C42 N15 113.7(5) . .
N13 C42 H42A 108.8 . .
N15 C42 H42A 108.8 . .
N13 C42 H42B 108.8 . .
N15 C42 H42B 108.8 . .
H42A C42 H42B 107.7 . .
N13 C43 N14 113.6(5) . .
N13 C43 H43A 108.9 . .
N14 C43 H43A 108.9 . .
N13 C43 H43B 108.9 . .
N14 C43 H43B 108.9 . .
H43A C43 H43B 107.7 . .
N16 C44 P6 112.6(4) . .
N16 C44 H44A 109.1 . .
P6 C44 H44A 109.1 . .
N16 C44 H44B 109.1 . .
P6 C44 H44B 109.1 . .
H44A C44 H44B 107.8 . .
N17 C45 P6 111.3(4) . .
N17 C45 H45A 109.4 . .
P6 C45 H45A 109.4 . .
N17 C45 H45B 109.4 . .
P6 C45 H45B 109.4 . .
H45A C45 H45B 108 . .
N18 C46 P6 113.2(4) . .
N18 C46 H46A 108.9 . .
P6 C46 H46A 108.9 . .
N18 C46 H46B 108.9 . .
P6 C46 H46B 108.9 . .
H46A C46 H46B 107.8 . .
N17 C47 N16 114.5(5) . .
N17 C47 H47A 108.6 . .
N16 C47 H47A 108.6 . .
N17 C47 H47B 108.6 . .
N16 C47 H47B 108.6 . .
H47A C47 H47B 107.6 . .
N17 C48 N18 114.2(5) . .
N17 C48 H48A 108.7 . .
N18 C48 H48A 108.7 . .
N17 C48 H48B 108.7 . .
N18 C48 H48B 108.7 . .
H48A C48 H48B 107.6 . .
O34 C49 Ru7 173.7(6) . .
O30 C50 Ru7 173.0(6) . .
O35 C51 Ru7 176.8(7) . .
N20 C52 P7 113.7(5) . .
N20 C52 H52A 108.8 . .
P7 C52 H52A 108.8 . .
N20 C52 H52B 108.8 . .
P7 C52 H52B 108.8 . .
H52A C52 H52B 107.7 . .
N19 C53 P7 112.7(5) . .
N19 C53 H53A 109 . .
P7 C53 H53A 109 . .
N19 C53 H53B 109 . .
P7 C53 H53B 109 . .
H53A C53 H53B 107.8 . .
N21 C54 P7 112.5(5) . .
N21 C54 H54A 109.1 . .
P7 C54 H54A 109.1 . .
N21 C54 H54B 109.1 . .
P7 C54 H54B 109.1 . .
H54A C54 H54B 107.8 . .
N21 C55 N20 115.0(6) . .
N21 C55 H55A 108.5 . .
N20 C55 H55A 108.5 . .
N21 C55 H55B 108.5 . .
N20 C55 H55B 108.5 . .
H55A C55 H55B 107.5 . .
N21 C56 N19 113.9(6) . .
N21 C56 H56A 108.8 . .
N19 C56 H56A 108.8 . .
N21 C56 H56B 108.8 . .
N19 C56 H56B 108.8 . .
H56A C56 H56B 107.7 . .
N22 C57 C58 179.5(8) . .
C57 C58 H58A 109.5 . .
C57 C58 H58B 109.5 . .
H58A C58 H58B 109.5 . .
C57 C58 H58C 109.5 . .
H58A C58 H58C 109.5 . .
H58B C58 H58C 109.5 . .
N23 C59 C60 179.5(10) . .
C59 C60 H60A 109.5 . .
C59 C60 H60B 109.5 . .
H60A C60 H60B 109.5 . .
C59 C60 H60C 109.5 . .
H60A C60 H60C 109.5 . .
H60B C60 H60C 109.5 . .

loop_
_geom_bond_atom_site_label_1
_geom_bond_atom_site_label_2
_geom_bond_distance
_geom_bond_site_symmetry_2
Ru1 C3 1.904(6) .
Ru1 C2 1.938(7) .
Ru1 C1 1.942(7) .
Ru1 P1 2.2874(14) .
Ru1 Ru2 2.8473(5) .
Ru1 Ru3 2.8594(5) .
Ru2 C6 1.889(6) .
Ru2 C5 1.942(7) .
Ru2 C4 1.947(6) .
Ru2 P2 2.3042(14) .
Ru2 Ru3 2.8575(5) .
Ru3 C9 1.904(6) .
Ru3 C8 1.941(6) .
Ru3 C7 1.944(6) .
Ru3 P3 2.3004(15) .
Ru4 C15 1.910(6) .
Ru4 C35 1.940(7) .
Ru4 C34 1.944(7) .
Ru4 P4 2.2969(14) .
Ru4 Ru5 2.8508(6) .
Ru4 Ru6 2.8597(5) .
Ru5 C38 1.896(6) .
Ru5 C36 1.933(7) .
Ru5 C37 1.946(6) .
Ru5 P5 2.2934(15) .
Ru5 Ru6 2.8710(6) .
Ru6 C40 1.900(6) .
Ru6 C39 1.936(7) .
Ru6 C41 1.941(7) .
Ru6 P6 2.2909(14) .
Ru7 C51 1.894(6) .
Ru7 C49 1.939(7) .
Ru7 C50 1.944(8) .
Ru7 P7 2.2881(17) .
Ru7 Ru7 2.8661(8) 2_655
Ru7 Ru7 2.8661(8) 3_665
N7 C21 1.498(7) .
N7 C25 1.509(9) .
N7 S3 1.657(5) .
S1 O11 1.417(5) .
S1 O10 1.430(4) .
S1 N3 1.655(5) .
S1 N1 1.664(6) .
S2 O12 1.427(4) .
S2 O13 1.429(5) .
S2 N5 1.643(5) .
S2 N6 1.659(5) .
S3 O14 1.426(5) .
S3 O15 1.426(5) .
S3 N8 1.665(5) .
S4 O24 1.419(5) .
S4 O25 1.425(5) .
S4 N10 1.653(6) .
S4 N11 1.660(5) .
S5 O27 1.419(5) .
S5 O26 1.427(5) .
S5 N14 1.664(5) .
S5 N15 1.665(5) .
S6 O28 1.419(6) .
S6 O29 1.427(5) .
S6 N18 1.652(6) .
S6 N16 1.658(6) .
S7 O31 1.420(5) .
S7 O32 1.421(6) .
S7 N20 1.656(6) .
S7 N19 1.659(6) .
P1 C11 1.839(6) .
P1 C12 1.855(6) .
P1 C10 1.857(6) .
P2 C18 1.843(6) .
P2 C17 1.854(7) .
P2 C16 1.857(6) .
P3 C22 1.848(6) .
P3 C23 1.849(6) .
P3 C21 1.849(6) .
P4 C26 1.853(6) .
P4 C28 1.854(6) .
P4 C27 1.857(6) .
P5 C31 1.835(7) .
P5 C32 1.846(6) .
P5 C33 1.851(6) .
P6 C45 1.845(7) .
P6 C46 1.849(6) .
P6 C44 1.854(7) .
P7 C54 1.839(7) .
P7 C52 1.854(7) .
P7 C53 1.857(7) .
O1 C1 1.137(8) .
O2 C2 1.134(9) .
O3 C3 1.137(8) .
O4 C4 1.132(8) .
O5 C5 1.134(9) .
O6 C6 1.145(8) .
O7 C7 1.133(8) .
O8 C8 1.142(8) .
N8 C23 1.490(7) .
N8 C24 1.506(9) .
O9 C9 1.140(8) .
N9 C25 1.444(9) .
N9 C24 1.469(9) .
N9 C22 1.470(8) .
N10 C26 1.493(7) .
N10 C30 1.502(9) .
N11 C29 1.503(9) .
N11 C28 1.503(7) .
N12 C30 1.453(8) .
N12 C29 1.463(9) .
N12 C27 1.472(8) .
N13 C43 1.443(8) .
N13 C42 1.445(8) .
N13 C31 1.472(8) .
N14 C33 1.487(7) .
N14 C43 1.514(8) .
C15 O18 1.131(8) .
N15 C32 1.494(7) .
N15 C42 1.513(8) .
N1 C10 1.484(7) .
N1 C13 1.512(9) .
N2 C14 1.448(9) .
N2 C13 1.460(9) .
N2 C11 1.478(8) .
N3 C12 1.493(7) .
N3 C14 1.497(9) .
N4 C20 1.437(9) .
N4 C19 1.457(8) .
N4 C18 1.470(8) .
N5 C16 1.495(7) .
N5 C19 1.507(8) .
N6 C17 1.499(7) .
N6 C20 1.517(9) .
C10 H10A 0.99 .
C10 H10B 0.99 .
C11 H11A 0.99 .
C11 H11B 0.99 .
C12 H12A 0.99 .
C12 H12B 0.99 .
C13 H13A 0.99 .
C13 H13B 0.99 .
C14 H14A 0.99 .
C14 H14B 0.99 .
C16 H16A 0.99 .
C16 H16B 0.99 .
N16 C44 1.501(8) .
N16 C47 1.501(9) .
O16 C35 1.143(9) .
C17 H17A 0.99 .
C17 H17B 0.99 .
N17 C47 1.443(9) .
N17 C48 1.455(9) .
N17 C45 1.478(8) .
O17 C34 1.135(8) .
C18 H18A 0.99 .
C18 H18B 0.99 .
N18 C46 1.494(7) .
N18 C48 1.506(9) .
C19 H19A 0.99 .
C19 H19B 0.99 .
N19 C53 1.487(9) .
N19 C56 1.517(11) .
O19 C36 1.140(9) .
C20 H20A 0.99 .
C20 H20B 0.99 .
N20 C52 1.501(9) .
N20 C55 1.501(10) .
O20 C38 1.143(8) .
C21 H21A 0.99 .
C21 H21B 0.99 .
N21 C56 1.432(12) .
N21 C55 1.451(10) .
N21 C54 1.479(9) .
O21 C39 1.149(9) .
C22 H22A 0.99 .
C22 H22B 0.99 .
N22 C57 1.134(10) .
O22 C41 1.137(9) .
C23 H23A 0.99 .
C23 H23B 0.99 .
N23 C59 1.156(12) .
O23 C40 1.143(8) .
C24 H24A 0.99 .
C24 H24B 0.99 .
C25 H25A 0.99 .
C25 H25B 0.99 .
C26 H26A 0.99 .
C26 H26B 0.99 .
C27 H27A 0.99 .
C27 H27B 0.99 .
C28 H28A 0.99 .
C28 H28B 0.99 .
C29 H29A 0.99 .
C29 H29B 0.99 .
C30 H30A 0.99 .
C30 H30B 0.99 .
O30 C50 1.129(10) .
C31 H31A 0.99 .
C31 H31B 0.99 .
C32 H32A 0.99 .
C32 H32B 0.99 .
C33 H33A 0.99 .
C33 H33B 0.99 .
O33 C37 1.142(8) .
O34 C49 1.139(10) .
O35 C51 1.144(9) .
C42 H42A 0.99 .
C42 H42B 0.99 .
C43 H43A 0.99 .
C43 H43B 0.99 .
C44 H44A 0.99 .
C44 H44B 0.99 .
C45 H45A 0.99 .
C45 H45B 0.99 .
C46 H46A 0.99 .
C46 H46B 0.99 .
C47 H47A 0.99 .
C47 H47B 0.99 .
C48 H48A 0.99 .
C48 H48B 0.99 .
C52 H52A 0.99 .
C52 H52B 0.99 .
C53 H53A 0.99 .
C53 H53B 0.99 .
C54 H54A 0.99 .
C54 H54B 0.99 .
C55 H55A 0.99 .
C55 H55B 0.99 .
C56 H56A 0.99 .
C56 H56B 0.99 .
C57 C58 1.462(10) .
C58 H58A 0.98 .
C58 H58B 0.98 .
C58 H58C 0.98 .
C59 C60 1.421(13) .
C60 H60A 0.98 .
C60 H60B 0.98 .
C60 H60C 0.98 .
